data_4132260
loop_
_publ_author_name
'Jie, Kecheng'
'Liu, Ming'
'Zhou, Yujuan'
'Little, Marc A.'
'Pulido, Angeles'
'Chong, Samantha Y.'
'Stephenson, Andrew'
'Hughes, Ashlea R.'
'Sakakibara, Fumiyasu'
'Ogoshi, Tomoki'
'Blanc, Fr\'ed\'eric'
'Day, Graeme M.'
'Huang, Feihe'
'Cooper, Andrew I.'

_publ_section_title
;
 Near-Ideal Xylene Selectivity in Adaptive Molecular Pillar[ n]arene
 Crystals.
;
_journal_issue 22
_journal_name_full 'Journal of the American Chemical Society'
_journal_page_first 6921
_journal_page_last 6930
_journal_paper_doi 10.1021/jacs.8b02621
_journal_volume 140
_journal_year 2018
_chemical_formula_moiety 'C55 H70 O10'
_chemical_formula_sum 'C55 H70 O10'
_chemical_formula_weight 891.11
_space_group_crystal_system triclinic
_space_group_IT_number 2
_space_group_name_Hall '-P 1'
_space_group_name_H-M_alt 'P -1'
_atom_sites_solution_hydrogens geom
_audit_creation_date 2015-12-17
_audit_creation_method
;
Olex2 1.2-beta
(compiled 2015.11.10 svn.r3248 for OlexSys, GUI svn.r5133)
;
_cell_angle_alpha 102.503(2)
_cell_angle_beta 108.766(2)
_cell_angle_gamma 108.108(2)
_cell_formula_units_Z 2
_cell_length_a 12.6553(9)
_cell_length_b 14.9068(10)
_cell_length_c 15.8129(12)
_cell_measurement_reflns_used 8758
_cell_measurement_temperature 240
_cell_measurement_theta_max 29.022
_cell_measurement_theta_min 2.196
_cell_volume 2513.2(3)
_computing_cell_refinement 'SAINT v8.34A (Bruker, 2013)'
_computing_data_collection
;
CrystalClear-SM Expert 2.0 r7 (Rigaku, 2011)
;
_computing_data_reduction 'SAINT v8.34A (Bruker, 2013)'
_computing_molecular_graphics 'Olex2 (Dolomanov et al., 2009)'
_computing_publication_material 'Olex2 (Dolomanov et al., 2009)'
_computing_structure_refinement 'ShelXL (Sheldrick, 2015)'
_computing_structure_solution 'ShelXT (Sheldrick, 2015)'
_diffrn_ambient_temperature 240
_diffrn_detector CCD
_diffrn_detector_area_resol_mean 28.5714
_diffrn_detector_type 'Rigaku Saturn724+'
_diffrn_measured_fraction_theta_full 0.988
_diffrn_measured_fraction_theta_max 0.985
_diffrn_measurement_device 'AFC12 (Right): Kappa 3 circle'
_diffrn_measurement_device_type 'Rigaku Saturn724+ (2x2 bin mode)'
_diffrn_measurement_method 'profile data from \w-scans'
_diffrn_measurement_specimen_support 'Mitegen 50um'
_diffrn_radiation_collimation 0.3
_diffrn_radiation_monochromator Confocal
_diffrn_radiation_probe x-ray
_diffrn_radiation_type MoK\a
_diffrn_radiation_wavelength 0.71073
_diffrn_reflns_av_R_equivalents 0.0544
_diffrn_reflns_av_unetI/netI 0.0547
_diffrn_reflns_Laue_measured_fraction_full 0.988
_diffrn_reflns_Laue_measured_fraction_max 0.985
_diffrn_reflns_limit_h_max 16
_diffrn_reflns_limit_h_min -11
_diffrn_reflns_limit_k_max 18
_diffrn_reflns_limit_k_min -19
_diffrn_reflns_limit_l_max 20
_diffrn_reflns_limit_l_min -20
_diffrn_reflns_number 36490
_diffrn_reflns_point_group_measured_fraction_full 0.988
_diffrn_reflns_point_group_measured_fraction_max 0.985
_diffrn_reflns_theta_full 27.650
_diffrn_reflns_theta_max 27.672
_diffrn_reflns_theta_min 1.535
_diffrn_source 'Rotating Anode'
_diffrn_source_current 24.0
_diffrn_source_power 1.2
_diffrn_source_target Mo
_diffrn_source_type 'Rotating Anode'
_diffrn_source_voltage 50.0
_diffrn_standards_number 0
_exptl_absorpt_coefficient_mu 0.080
_exptl_absorpt_correction_T_max 1.0000
_exptl_absorpt_correction_T_min 0.6374
_exptl_absorpt_correction_type multi-scan
_exptl_absorpt_process_details
;
SADABS-2014/5 (Bruker,2014/5) was used for absorption correction.
wR2(int) was 0.1524 before and 0.0873 after correction.
The Ratio of minimum to maximum transmission is 0.6374.
The \l/2 correction factor is 0.00150.
;
_exptl_crystal_colour colourless
_exptl_crystal_colour_primary colourless
_exptl_crystal_density_diffrn 1.178
_exptl_crystal_description block
_exptl_crystal_F_000 960
_exptl_crystal_size_max 0.41
_exptl_crystal_size_mid 0.4
_exptl_crystal_size_min 0.23
_refine_diff_density_max 0.348
_refine_diff_density_min -0.407
_refine_diff_density_rms 0.071
_refine_ls_extinction_method none
_refine_ls_goodness_of_fit_ref 1.028
_refine_ls_hydrogen_treatment constr
_refine_ls_matrix_type full
_refine_ls_number_parameters 605
_refine_ls_number_reflns 11582
_refine_ls_number_restraints 17
_refine_ls_restrained_S_all 1.028
_refine_ls_R_factor_all 0.0868
_refine_ls_R_factor_gt 0.0635
_refine_ls_shift/su_max 0.000
_refine_ls_shift/su_mean 0.000
_refine_ls_structure_factor_coef Fsqd
_refine_ls_weighting_details 'w=1/[\s^2^(Fo^2^)+(0.1078P)^2^+0.4379P] where P=(Fo^2^+2Fc^2^)/3'
_refine_ls_weighting_scheme calc
_refine_ls_wR_factor_gt 0.1700
_refine_ls_wR_factor_ref 0.1966
_reflns_Friedel_coverage 0.000
_reflns_number_gt 8177
_reflns_number_total 11582
_reflns_threshold_expression 'I > 2\s(I)'
_cod_data_source_file ja8b02621_si_003.cif
_cod_data_source_block Pillar[5]arene_P-1_240K_publ
_cod_database_code 4132260
_shelx_space_group_comment
;
The symmetry employed for this shelxl refinement is uniquely defined
by the following loop, which should always be used as a source of
symmetry information in preference to the above space-group names.
They are only intended as comments.
;
_olex2_refinement_description
;
1. Fixed Uiso
 At 1.2 times of:
  All C(H) groups, All C(H,H) groups
 At 1.5 times of:
  All C(H,H,H) groups, All C(H,H,H,H,H,H) groups
2. Restrained distances
 O5-C46 \\sim O5-C47
 with sigma of 0.02
 C46-C48 \\sim C47-C48
 with sigma of 0.02
3. Rigid body (RIGU) restrains
 O5, C47, C48, C46
 with sigma for 1-2 distances of 0.004 and sigma for 1-3 distances of 0.004
4. Others
 Sof(H48D)=Sof(H48E)=Sof(H48F)=Sof(C46)=Sof(H46A)=Sof(H46B)=1-FVAR(1)
 Sof(C47)=Sof(H47A)=Sof(H47B)=Sof(H48A)=Sof(H48B)=Sof(H48C)=FVAR(1)
5.a Secondary CH2 refined with riding coordinates:
 C7(H7A,H7B), C14(H14A,H14B), C21(H21A,H21B), C28(H28A,H28B), C35(H35A,H35B),
 C36(H36A,H36B), C38(H38A,H38B), C40(H40A,H40B), C42(H42A,H42B), C47(H47A,H47B),
  C51(H51A,H51B), C55(H55A,H55B), C44(H44A,H44B), C46(H46A,H46B), C49(H49A,
 H49B), C53(H53A,H53B)
5.b Me refined with riding coordinates:
 C48(H48A,H48B,H48C), C48(H48D,H48E,H48F)
5.c Aromatic/amide H refined with riding coordinates:
 C2(H2), C5(H5), C9(H9), C12(H12), C16(H16), C19(H19), C23(H23), C26(H26),
 C31(H31), C34(H34)
5.d Idealised Me refined as rotating group:
 C37(H37A,H37B,H37C), C39(H39A,H39B,H39C), C41(H41A,H41B,H41C), C43(H43A,H43B,
 H43C), C50(H50A,H50B,H50C), C52(H52A,H52B,H52C), C45(H45A,H45B,H45C), C54(H54A,
 H54B,H54C), C56(H56A,H56B,H56C)
;
_shelx_shelxl_version_number 2014/7
_olex2_submission_special_instructions 'No special instructions were received'

loop_
_space_group_symop_operation_xyz
'x, y, z'
'-x, -y, -z'

loop_
_atom_site_label
_atom_site_type_symbol
_atom_site_fract_x
_atom_site_fract_y
_atom_site_fract_z
_atom_site_U_iso_or_equiv
_atom_site_adp_type
_atom_site_occupancy
_atom_site_site_symmetry_order
_atom_site_calc_flag
_atom_site_refinement_flags_posn
_atom_site_refinement_flags_adp
_atom_site_refinement_flags_occupancy
_atom_site_disorder_assembly
_atom_site_disorder_group
O1 O -0.05240(12) 0.37489(9) 0.62262(9) 0.0506(3) Uani 1 1 d . . . . .
O2 O -0.14831(11) 0.00523(9) 0.52476(8) 0.0437(3) Uani 1 1 d . . . . .
O3 O -0.04192(12) 0.25662(11) 0.88258(9) 0.0552(4) Uani 1 1 d . . . . .
O4 O 0.23735(12) 0.07047(10) 0.99093(9) 0.0526(3) Uani 1 1 d . . . . .
O5 O 0.38864(12) 0.39908(11) 0.88290(10) 0.0565(3) Uani 1 1 d D U . . .
O6 O 0.53090(15) 0.18344(11) 0.82902(11) 0.0665(4) Uani 1 1 d . . . . .
O7 O 0.72209(13) 0.55869(10) 0.80440(9) 0.0562(4) Uani 1 1 d . . . . .
O8 O 0.45610(12) 0.22380(9) 0.48087(10) 0.0525(3) Uani 1 1 d . . . . .
O9 O 0.33309(12) 0.54682(10) 0.56707(10) 0.0518(3) Uani 1 1 d . . . . .
O10 O -0.00577(12) 0.17228(10) 0.30860(9) 0.0522(3) Uani 1 1 d . . . . .
C1 C 0.06040(14) 0.32506(13) 0.43584(11) 0.0385(3) Uani 1 1 d . . . . .
C2 C 0.04868(15) 0.37626(13) 0.51503(12) 0.0406(4) Uani 1 1 d . . . . .
H2 H 0.0996 0.4452 0.5483 0.049 Uiso 1 1 calc R . . . .
C3 C -0.03679(15) 0.32745(12) 0.54568(11) 0.0383(3) Uani 1 1 d . . . . .
C4 C -0.11480(14) 0.22496(12) 0.49748(11) 0.0368(3) Uani 1 1 d . . . . .
C5 C -0.10359(15) 0.17516(12) 0.41778(11) 0.0390(4) Uani 1 1 d . . . . .
H5 H -0.1548 0.1064 0.3839 0.047 Uiso 1 1 calc R . . . .
C6 C -0.01859(15) 0.22430(13) 0.38667(11) 0.0401(4) Uani 1 1 d . . . . .
C7 C -0.20774(14) 0.17082(13) 0.53088(12) 0.0393(4) Uani 1 1 d . . . . .
H7A H -0.2517 0.2122 0.5436 0.047 Uiso 1 1 calc R . . . .
H7B H -0.2677 0.1070 0.4796 0.047 Uiso 1 1 calc R . . . .
C8 C -0.15043(14) 0.14924(12) 0.61998(11) 0.0366(3) Uani 1 1 d . . . . .
C9 C -0.12972(14) 0.21012(12) 0.70902(12) 0.0395(4) Uani 1 1 d . . . . .
H9 H -0.1569 0.2622 0.7132 0.047 Uiso 1 1 calc R . . . .
C10 C -0.06912(15) 0.19519(13) 0.79243(12) 0.0410(4) Uani 1 1 d . . . . .
C11 C -0.02589(14) 0.12043(13) 0.78793(11) 0.0392(4) Uani 1 1 d . . . . .
C12 C -0.05144(14) 0.05616(12) 0.69855(12) 0.0389(3) Uani 1 1 d . . . . .
H12 H -0.0256 0.0033 0.6945 0.047 Uiso 1 1 calc R . . . .
C13 C -0.11465(14) 0.06910(12) 0.61526(11) 0.0369(3) Uani 1 1 d . . . . .
C14 C 0.05475(15) 0.11204(14) 0.87725(12) 0.0424(4) Uani 1 1 d . . . . .
H14A H 0.0401 0.0411 0.8664 0.051 Uiso 1 1 calc R . . . .
H14B H 0.0329 0.1355 0.9294 0.051 Uiso 1 1 calc R . . . .
C15 C 0.19048(15) 0.17397(13) 0.90648(11) 0.0391(4) Uani 1 1 d . . . . .
C16 C 0.22831(16) 0.25681(14) 0.87981(12) 0.0438(4) Uani 1 1 d . . . . .
H16 H 0.1691 0.2750 0.8433 0.053 Uiso 1 1 calc R . . . .
C17 C 0.35108(16) 0.31362(14) 0.90547(12) 0.0443(4) Uani 1 1 d . . . . .
C18 C 0.44106(15) 0.28767(14) 0.95687(12) 0.0444(4) Uani 1 1 d . . . . .
C19 C 0.40346(16) 0.20537(14) 0.98589(12) 0.0459(4) Uani 1 1 d . . . . .
H19 H 0.4626 0.1868 1.0219 0.055 Uiso 1 1 calc R . . . .
C20 C 0.28014(16) 0.15049(13) 0.96242(11) 0.0419(4) Uani 1 1 d . . . . .
C21 C 0.57517(16) 0.34607(17) 0.98050(13) 0.0534(5) Uani 1 1 d . . . . .
H21A H 0.6043 0.4130 1.0278 0.064 Uiso 1 1 calc R . . . .
H21B H 0.6222 0.3113 1.0101 0.064 Uiso 1 1 calc R . . . .
C22 C 0.60175(15) 0.35917(15) 0.89598(12) 0.0470(4) Uani 1 1 d . . . . .
C23 C 0.65469(16) 0.45401(15) 0.89273(12) 0.0479(4) Uani 1 1 d . . . . .
H23 H 0.6798 0.5112 0.9459 0.057 Uiso 1 1 calc R . . . .
C24 C 0.67169(15) 0.46688(14) 0.81251(12) 0.0443(4) Uani 1 1 d . . . . .
C25 C 0.63250(14) 0.38263(13) 0.73187(12) 0.0404(4) Uani 1 1 d . . . . .
C26 C 0.58464(16) 0.28779(14) 0.73682(13) 0.0459(4) Uani 1 1 d . . . . .
H26 H 0.5610 0.2305 0.6842 0.055 Uiso 1 1 calc R . . . .
C27 C 0.57079(16) 0.27544(14) 0.81821(13) 0.0473(4) Uani 1 1 d . . . . .
C28 C 0.63285(15) 0.39466(14) 0.63891(12) 0.0424(4) Uani 1 1 d . . . . .
H28A H 0.6981 0.4595 0.6527 0.051 Uiso 1 1 calc R . . . .
H28B H 0.6492 0.3409 0.6050 0.051 Uiso 1 1 calc R . . . .
C29 C 0.51062(14) 0.39000(12) 0.57666(11) 0.0382(4) Uani 1 1 d . . . . .
C30 C 0.42322(15) 0.30399(12) 0.49879(12) 0.0398(4) Uani 1 1 d . . . . .
C31 C 0.31185(15) 0.30223(13) 0.44352(12) 0.0408(4) Uani 1 1 d . . . . .
H31 H 0.2553 0.2447 0.3896 0.049 Uiso 1 1 calc R . . . .
C32 C 0.28226(15) 0.38384(13) 0.46641(11) 0.0388(4) Uani 1 1 d . . . . .
C33 C 0.36838(15) 0.46904(12) 0.54578(12) 0.0399(4) Uani 1 1 d . . . . .
C34 C 0.48138(15) 0.47221(13) 0.59833(11) 0.0402(4) Uani 1 1 d . . . . .
H34 H 0.5398 0.5313 0.6499 0.048 Uiso 1 1 calc R . . . .
C35 C 0.15851(15) 0.37936(14) 0.40706(12) 0.0438(4) Uani 1 1 d . . . . .
H35A H 0.1352 0.3443 0.3395 0.053 Uiso 1 1 calc R . . . .
H35B H 0.1645 0.4481 0.4150 0.053 Uiso 1 1 calc R . . . .
C36 C 0.02960(19) 0.47708(14) 0.67769(14) 0.0512(4) Uani 1 1 d . . . . .
H36A H 0.0154 0.5204 0.6407 0.061 Uiso 1 1 calc R . . . .
H36B H 0.1145 0.4848 0.6960 0.061 Uiso 1 1 calc R . . . .
C37 C 0.0063(3) 0.50588(17) 0.76508(17) 0.0734(7) Uani 1 1 d . . . . .
H37A H -0.0794 0.4931 0.7460 0.110 Uiso 1 1 calc GR . . . .
H37B H 0.0565 0.5769 0.8019 0.110 Uiso 1 1 calc GR . . . .
H37C H 0.0270 0.4662 0.8037 0.110 Uiso 1 1 calc GR . . . .
C38 C -0.1117(2) 0.12342(17) 0.22150(14) 0.0634(6) Uani 1 1 d . . . . .
H38A H -0.1735 0.0705 0.2288 0.076 Uiso 1 1 calc R . . . .
H38B H -0.0909 0.0907 0.1722 0.076 Uiso 1 1 calc R . . . .
C39 C -0.1649(3) 0.1909(3) 0.18905(19) 0.1021(10) Uani 1 1 d . . . . .
H39A H -0.2340 0.1532 0.1273 0.153 Uiso 1 1 calc GR . . . .
H39B H -0.1036 0.2449 0.1836 0.153 Uiso 1 1 calc GR . . . .
H39C H -0.1923 0.2193 0.2347 0.153 Uiso 1 1 calc GR . . . .
C40 C -0.1154(2) 0.30852(19) 0.89216(15) 0.0635(6) Uani 1 1 d . . . . .
H40A H -0.2020 0.2617 0.8591 0.076 Uiso 1 1 calc R . . . .
H40B H -0.1021 0.3608 0.8636 0.076 Uiso 1 1 calc R . . . .
C41 C -0.0824(3) 0.3552(2) 0.99535(16) 0.0809(8) Uani 1 1 d . . . . .
H41A H -0.1318 0.3920 1.0029 0.121 Uiso 1 1 calc GR . . . .
H41B H 0.0036 0.4011 1.0276 0.121 Uiso 1 1 calc GR . . . .
H41C H -0.0974 0.3029 1.0228 0.121 Uiso 1 1 calc GR . . . .
C42 C -0.11646(17) -0.07957(13) 0.51723(13) 0.0447(4) Uani 1 1 d . . . . .
H42A H -0.1410 -0.1152 0.5577 0.054 Uiso 1 1 calc R . . . .
H42B H -0.0277 -0.0567 0.5386 0.054 Uiso 1 1 calc R . . . .
C43 C -0.1813(2) -0.14895(16) 0.41489(15) 0.0620(5) Uani 1 1 d . . . . .
H43A H -0.1592 -0.1124 0.3750 0.093 Uiso 1 1 calc GR . . . .
H43B H -0.2691 -0.1742 0.3954 0.093 Uiso 1 1 calc GR . . . .
H43C H -0.1574 -0.2050 0.4082 0.093 Uiso 1 1 calc GR . . . .
C47 C 0.3420(10) 0.3886(5) 0.7868(4) 0.067(3) Uani 0.417(13) 1 d D U P A 1
H47A H 0.2536 0.3472 0.7567 0.080 Uiso 0.417(13) 1 calc R . P A 1
H47B H 0.3802 0.3542 0.7543 0.080 Uiso 0.417(13) 1 calc R . P A 1
C48 C 0.3657(2) 0.4880(2) 0.77617(19) 0.0757(7) Uani 1 1 d D U . . .
H48A H 0.3326 0.4791 0.7089 0.113 Uiso 0.417(13) 1 calc R . P A 1
H48B H 0.3268 0.5216 0.8075 0.113 Uiso 0.417(13) 1 calc R . P A 1
H48C H 0.4533 0.5287 0.8051 0.113 Uiso 0.417(13) 1 calc R . P A 1
H48D H 0.3076 0.4955 0.7237 0.113 Uiso 0.583(13) 1 calc R . P A 2
H48E H 0.4096 0.5512 0.8298 0.113 Uiso 0.583(13) 1 calc R . P A 2
H48F H 0.4234 0.4698 0.7562 0.113 Uiso 0.583(13) 1 calc R . P A 2
C50 C 0.4272(2) 0.00770(19) 0.7792(2) 0.0785(7) Uani 1 1 d . . . . .
H50A H 0.3879 -0.0532 0.7234 0.118 Uiso 1 1 calc GR . . . .
H50B H 0.3705 0.0109 0.8078 0.118 Uiso 1 1 calc GR . . . .
H50C H 0.4992 0.0070 0.8251 0.118 Uiso 1 1 calc GR . . . .
C51 C 0.75237(19) 0.64833(14) 0.87893(14) 0.0538(5) Uani 1 1 d . . . . .
H51A H 0.8148 0.6546 0.9386 0.065 Uiso 1 1 calc R . . . .
H51B H 0.6797 0.6472 0.8892 0.065 Uiso 1 1 calc R . . . .
C52 C 0.8002(3) 0.73471(17) 0.84764(17) 0.0750(7) Uani 1 1 d . . . . .
H52A H 0.7383 0.7265 0.7877 0.112 Uiso 1 1 calc GR . . . .
H52B H 0.8733 0.7359 0.8393 0.112 Uiso 1 1 calc GR . . . .
H52C H 0.8201 0.7975 0.8957 0.112 Uiso 1 1 calc GR . . . .
C55 C 0.41972(19) 0.63842(14) 0.64257(15) 0.0545(5) Uani 1 1 d . . . . .
H55A H 0.4895 0.6692 0.6284 0.065 Uiso 1 1 calc R . . . .
H55B H 0.4500 0.6260 0.7023 0.065 Uiso 1 1 calc R . . . .
C44 C 0.3198(2) 0.0515(2) 1.06066(19) 0.0792(8) Uani 1 1 d . . . . .
H44A H 0.3732 0.1133 1.1164 0.095 Uiso 1 1 calc R . . . .
H44B H 0.3710 0.0274 1.0353 0.095 Uiso 1 1 calc R . . . .
C45 C 0.2447(3) -0.0279(3) 1.0882(3) 0.1086(12) Uani 1 1 d . . . . .
H45A H 0.1831 -0.0843 1.0310 0.163 Uiso 1 1 calc GR . . . .
H45B H 0.2050 0.0006 1.1226 0.163 Uiso 1 1 calc GR . . . .
H45C H 0.2978 -0.0511 1.1284 0.163 Uiso 1 1 calc GR . . . .
C46 C 0.2993(4) 0.4080(4) 0.8048(4) 0.0533(13) Uani 0.583(13) 1 d D U P A 2
H46A H 0.2405 0.4256 0.8249 0.064 Uiso 0.583(13) 1 calc R . P A 2
H46B H 0.2544 0.3439 0.7510 0.064 Uiso 0.583(13) 1 calc R . P A 2
C49 C 0.4637(3) 0.09654(18) 0.7509(2) 0.0942(10) Uani 1 1 d . . . . .
H49A H 0.5122 0.0889 0.7147 0.113 Uiso 1 1 calc R . . . .
H49B H 0.3902 0.1008 0.7095 0.113 Uiso 1 1 calc R . . . .
C53 C 0.37281(18) 0.13580(14) 0.40070(17) 0.0610(6) Uani 1 1 d . . . . .
H53A H 0.3633 0.1502 0.3417 0.073 Uiso 1 1 calc R . . . .
H53B H 0.2924 0.1119 0.4025 0.073 Uiso 1 1 calc R . . . .
C54 C 0.4228(2) 0.05762(17) 0.4038(2) 0.0864(9) Uani 1 1 d . . . . .
H54A H 0.3666 -0.0040 0.3499 0.130 Uiso 1 1 calc GR . . . .
H54B H 0.4327 0.0445 0.4627 0.130 Uiso 1 1 calc GR . . . .
H54C H 0.5016 0.0815 0.4007 0.130 Uiso 1 1 calc GR . . . .
C56 C 0.3550(3) 0.70664(19) 0.6513(2) 0.0861(8) Uani 1 1 d . . . . .
H56A H 0.3218 0.7155 0.5907 0.129 Uiso 1 1 calc GR . . . .
H56B H 0.4124 0.7716 0.7001 0.129 Uiso 1 1 calc GR . . . .
H56C H 0.2888 0.6769 0.6685 0.129 Uiso 1 1 calc GR . . . .

loop_
_atom_site_aniso_label
_atom_site_aniso_U_11
_atom_site_aniso_U_22
_atom_site_aniso_U_33
_atom_site_aniso_U_23
_atom_site_aniso_U_13
_atom_site_aniso_U_12
O1 0.0523(8) 0.0451(7) 0.0522(7) 0.0091(5) 0.0310(6) 0.0136(6)
O2 0.0450(7) 0.0422(6) 0.0429(6) 0.0120(5) 0.0175(5) 0.0195(5)
O3 0.0545(8) 0.0692(8) 0.0428(6) 0.0093(6) 0.0171(6) 0.0368(7)
O4 0.0404(7) 0.0581(8) 0.0559(7) 0.0309(6) 0.0131(6) 0.0160(6)
O5 0.0451(8) 0.0611(8) 0.0612(8) 0.0332(7) 0.0200(6) 0.0135(6)
O6 0.0696(10) 0.0577(8) 0.0648(9) 0.0265(7) 0.0294(8) 0.0122(7)
O7 0.0636(9) 0.0475(7) 0.0496(7) 0.0112(6) 0.0299(6) 0.0109(6)
O8 0.0451(7) 0.0428(7) 0.0638(8) 0.0094(6) 0.0194(6) 0.0207(6)
O9 0.0476(7) 0.0492(7) 0.0598(7) 0.0133(6) 0.0217(6) 0.0263(6)
O10 0.0522(8) 0.0607(8) 0.0484(7) 0.0134(6) 0.0268(6) 0.0270(6)
C1 0.0301(8) 0.0477(9) 0.0429(8) 0.0197(7) 0.0168(6) 0.0182(7)
C2 0.0352(9) 0.0396(8) 0.0446(8) 0.0144(7) 0.0166(7) 0.0128(7)
C3 0.0351(8) 0.0424(8) 0.0399(8) 0.0134(7) 0.0177(7) 0.0177(7)
C4 0.0280(8) 0.0433(8) 0.0411(8) 0.0170(7) 0.0137(6) 0.0166(6)
C5 0.0324(8) 0.0405(8) 0.0416(8) 0.0126(7) 0.0129(6) 0.0160(7)
C6 0.0361(9) 0.0473(9) 0.0417(8) 0.0152(7) 0.0182(7) 0.0216(7)
C7 0.0270(8) 0.0441(8) 0.0464(8) 0.0162(7) 0.0150(6) 0.0141(7)
C8 0.0252(7) 0.0399(8) 0.0442(8) 0.0155(7) 0.0164(6) 0.0106(6)
C9 0.0316(8) 0.0423(8) 0.0475(8) 0.0158(7) 0.0179(7) 0.0173(7)
C10 0.0314(8) 0.0471(9) 0.0410(8) 0.0104(7) 0.0152(6) 0.0155(7)
C11 0.0292(8) 0.0449(8) 0.0424(8) 0.0159(7) 0.0153(6) 0.0134(7)
C12 0.0317(8) 0.0391(8) 0.0472(8) 0.0163(7) 0.0171(7) 0.0146(7)
C13 0.0287(8) 0.0377(8) 0.0420(8) 0.0126(6) 0.0166(6) 0.0101(6)
C14 0.0341(9) 0.0496(9) 0.0436(8) 0.0188(7) 0.0163(7) 0.0158(7)
C15 0.0336(8) 0.0462(9) 0.0374(7) 0.0143(7) 0.0156(6) 0.0158(7)
C16 0.0374(9) 0.0521(9) 0.0463(9) 0.0221(8) 0.0183(7) 0.0197(8)
C17 0.0415(9) 0.0511(9) 0.0437(8) 0.0211(7) 0.0208(7) 0.0171(8)
C18 0.0339(9) 0.0565(10) 0.0390(8) 0.0180(7) 0.0146(7) 0.0137(8)
C19 0.0354(9) 0.0625(11) 0.0421(8) 0.0228(8) 0.0151(7) 0.0212(8)
C20 0.0391(9) 0.0473(9) 0.0396(8) 0.0172(7) 0.0171(7) 0.0163(7)
C21 0.0341(9) 0.0723(13) 0.0450(9) 0.0233(9) 0.0145(7) 0.0114(9)
C22 0.0286(8) 0.0631(11) 0.0443(9) 0.0192(8) 0.0142(7) 0.0136(8)
C23 0.0341(9) 0.0577(10) 0.0419(8) 0.0117(8) 0.0159(7) 0.0106(8)
C24 0.0323(8) 0.0507(9) 0.0440(8) 0.0135(7) 0.0161(7) 0.0118(7)
C25 0.0280(8) 0.0506(9) 0.0439(8) 0.0162(7) 0.0163(6) 0.0166(7)
C26 0.0361(9) 0.0529(10) 0.0478(9) 0.0160(8) 0.0177(7) 0.0185(8)
C27 0.0329(9) 0.0528(10) 0.0542(10) 0.0215(8) 0.0174(7) 0.0143(8)
C28 0.0348(9) 0.0514(9) 0.0449(8) 0.0159(7) 0.0213(7) 0.0186(7)
C29 0.0336(8) 0.0444(8) 0.0418(8) 0.0160(7) 0.0219(7) 0.0155(7)
C30 0.0379(9) 0.0396(8) 0.0468(8) 0.0153(7) 0.0235(7) 0.0160(7)
C31 0.0355(9) 0.0420(8) 0.0428(8) 0.0126(7) 0.0194(7) 0.0118(7)
C32 0.0333(8) 0.0460(9) 0.0434(8) 0.0203(7) 0.0219(7) 0.0148(7)
C33 0.0383(9) 0.0435(8) 0.0459(8) 0.0177(7) 0.0239(7) 0.0189(7)
C34 0.0364(9) 0.0426(8) 0.0403(8) 0.0108(7) 0.0187(7) 0.0143(7)
C35 0.0365(9) 0.0546(10) 0.0453(8) 0.0236(8) 0.0202(7) 0.0178(8)
C36 0.0545(11) 0.0434(9) 0.0556(10) 0.0129(8) 0.0266(9) 0.0194(8)
C37 0.0887(17) 0.0597(12) 0.0628(13) 0.0041(10) 0.0409(12) 0.0216(12)
C38 0.0620(13) 0.0663(13) 0.0500(10) 0.0081(9) 0.0220(10) 0.0217(11)
C39 0.120(3) 0.134(3) 0.0600(14) 0.0287(16) 0.0232(15) 0.082(2)
C40 0.0727(14) 0.0818(14) 0.0541(11) 0.0212(10) 0.0312(10) 0.0511(12)
C41 0.0988(19) 0.108(2) 0.0561(12) 0.0196(13) 0.0369(13) 0.0700(17)
C42 0.0435(10) 0.0409(8) 0.0530(9) 0.0156(7) 0.0237(8) 0.0185(7)
C43 0.0650(13) 0.0529(11) 0.0580(11) 0.0073(9) 0.0222(10) 0.0240(10)
C47 0.073(5) 0.062(3) 0.057(3) 0.026(3) 0.024(3) 0.017(3)
C48 0.0748(16) 0.0921(17) 0.0785(15) 0.0492(14) 0.0392(13) 0.0368(14)
C50 0.0609(15) 0.0639(14) 0.1009(19) 0.0348(13) 0.0254(13) 0.0186(11)
C51 0.0500(11) 0.0510(10) 0.0480(9) 0.0082(8) 0.0213(8) 0.0107(8)
C52 0.0946(18) 0.0526(12) 0.0646(13) 0.0134(10) 0.0388(13) 0.0134(12)
C55 0.0572(12) 0.0416(9) 0.0682(12) 0.0150(8) 0.0348(10) 0.0187(9)
C44 0.0495(13) 0.110(2) 0.0896(17) 0.0722(16) 0.0230(12) 0.0289(13)
C45 0.0609(16) 0.149(3) 0.131(3) 0.112(2) 0.0298(16) 0.0303(18)
C46 0.047(2) 0.063(2) 0.057(2) 0.0310(19) 0.0243(16) 0.0241(17)
C49 0.120(2) 0.0512(13) 0.0788(17) 0.0219(12) 0.0081(16) 0.0306(14)
C53 0.0413(10) 0.0405(9) 0.0876(15) 0.0049(9) 0.0297(10) 0.0093(8)
C54 0.0614(15) 0.0471(11) 0.140(2) 0.0104(14) 0.0447(16) 0.0225(11)
C56 0.0882(18) 0.0594(13) 0.110(2) 0.0152(13) 0.0370(16) 0.0446(13)

loop_
_atom_type_symbol
_atom_type_description
_atom_type_scat_dispersion_real
_atom_type_scat_dispersion_imag
_atom_type_scat_source
C C 0.0033 0.0016 'International Tables Vol C Tables 4.2.6.8 and 6.1.1.4'
H H 0.0000 0.0000 'International Tables Vol C Tables 4.2.6.8 and 6.1.1.4'
O O 0.0106 0.0060 'International Tables Vol C Tables 4.2.6.8 and 6.1.1.4'

loop_
_geom_angle_atom_site_label_1
_geom_angle_atom_site_label_2
_geom_angle_atom_site_label_3
_geom_angle
C3 O1 C36 117.85(13)
C13 O2 C42 117.30(13)
C10 O3 C40 118.50(14)
C20 O4 C44 119.79(15)
C17 O5 C47 117.6(3)
C17 O5 C46 117.2(2)
C49 O6 C27 120.55(18)
C24 O7 C51 119.28(14)
C30 O8 C53 118.39(15)
C33 O9 C55 118.78(14)
C6 O10 C38 116.39(15)
C2 C1 C35 120.02(15)
C6 C1 C2 117.81(15)
C6 C1 C35 122.17(14)
C1 C2 H2 119.3
C3 C2 C1 121.38(15)
C3 C2 H2 119.3
O1 C3 C2 123.44(15)
O1 C3 C4 115.61(14)
C2 C3 C4 120.94(14)
C3 C4 C7 121.31(14)
C5 C4 C3 117.15(14)
C5 C4 C7 121.54(14)
C4 C5 H5 119.1
C4 C5 C6 121.89(15)
C6 C5 H5 119.1
C1 C6 O10 118.05(14)
C1 C6 C5 120.80(14)
C5 C6 O10 121.04(15)
C4 C7 H7A 108.9
C4 C7 H7B 108.9
H7A C7 H7B 107.7
C8 C7 C4 113.21(13)
C8 C7 H7A 108.9
C8 C7 H7B 108.9
C9 C8 C7 120.72(15)
C9 C8 C13 118.23(15)
C13 C8 C7 121.04(14)
C8 C9 H9 119.4
C8 C9 C10 121.16(15)
C10 C9 H9 119.4
O3 C10 C9 123.03(15)
O3 C10 C11 116.53(15)
C11 C10 C9 120.30(15)
C10 C11 C12 118.71(15)
C10 C11 C14 121.29(15)
C12 C11 C14 119.87(15)
C11 C12 H12 119.5
C13 C12 C11 121.02(15)
C13 C12 H12 119.5
O2 C13 C8 115.80(14)
O2 C13 C12 123.86(14)
C12 C13 C8 120.32(14)
C11 C14 H14A 109.2
C11 C14 H14B 109.2
C11 C14 C15 111.94(14)
H14A C14 H14B 107.9
C15 C14 H14A 109.2
C15 C14 H14B 109.2
C16 C15 C14 121.09(15)
C16 C15 C20 117.76(15)
C20 C15 C14 121.13(16)
C15 C16 H16 119.1
C15 C16 C17 121.82(17)
C17 C16 H16 119.1
O5 C17 C16 121.55(17)
O5 C17 C18 117.48(16)
C18 C17 C16 120.95(17)
C17 C18 C19 117.39(16)
C17 C18 C21 121.25(17)
C19 C18 C21 121.37(17)
C18 C19 H19 119.3
C20 C19 C18 121.32(17)
C20 C19 H19 119.3
O4 C20 C15 115.17(15)
O4 C20 C19 124.21(16)
C15 C20 C19 120.62(16)
C18 C21 H21A 108.5
C18 C21 H21B 108.5
H21A C21 H21B 107.5
C22 C21 C18 114.96(15)
C22 C21 H21A 108.5
C22 C21 H21B 108.5
C23 C22 C21 121.19(17)
C23 C22 C27 118.15(16)
C27 C22 C21 120.65(18)
C22 C23 H23 119.2
C22 C23 C24 121.66(17)
C24 C23 H23 119.2
O7 C24 C23 124.46(16)
O7 C24 C25 115.51(15)
C23 C24 C25 120.00(17)
C24 C25 C28 120.90(16)
C26 C25 C24 118.21(16)
C26 C25 C28 120.70(15)
C25 C26 H26 119.3
C25 C26 C27 121.41(16)
C27 C26 H26 119.3
O6 C27 C22 115.94(16)
O6 C27 C26 123.69(17)
C22 C27 C26 120.34(18)
C25 C28 H28A 109.6
C25 C28 H28B 109.6
H28A C28 H28B 108.1
C29 C28 C25 110.34(13)
C29 C28 H28A 109.6
C29 C28 H28B 109.6
C30 C29 C28 121.98(15)
C34 C29 C28 119.92(14)
C34 C29 C30 118.08(15)
O8 C30 C29 115.88(15)
O8 C30 C31 123.69(15)
C31 C30 C29 120.42(15)
C30 C31 H31 119.4
C30 C31 C32 121.25(15)
C32 C31 H31 119.4
C31 C32 C33 118.38(15)
C31 C32 C35 120.56(15)
C33 C32 C35 121.05(15)
O9 C33 C32 116.08(15)
O9 C33 C34 123.72(15)
C34 C33 C32 120.20(15)
C29 C34 H34 119.2
C33 C34 C29 121.58(15)
C33 C34 H34 119.2
C1 C35 H35A 109.3
C1 C35 H35B 109.3
C32 C35 C1 111.63(14)
C32 C35 H35A 109.3
C32 C35 H35B 109.3
H35A C35 H35B 108.0
O1 C36 H36A 110.2
O1 C36 H36B 110.2
O1 C36 C37 107.35(16)
H36A C36 H36B 108.5
C37 C36 H36A 110.2
C37 C36 H36B 110.2
C36 C37 H37A 109.5
C36 C37 H37B 109.5
C36 C37 H37C 109.5
H37A C37 H37B 109.5
H37A C37 H37C 109.5
H37B C37 H37C 109.5
O10 C38 H38A 108.8
O10 C38 H38B 108.8
O10 C38 C39 114.0(2)
H38A C38 H38B 107.6
C39 C38 H38A 108.8
C39 C38 H38B 108.8
C38 C39 H39A 109.5
C38 C39 H39B 109.5
C38 C39 H39C 109.5
H39A C39 H39B 109.5
H39A C39 H39C 109.5
H39B C39 H39C 109.5
O3 C40 H40A 110.0
O3 C40 H40B 110.0
O3 C40 C41 108.68(18)
H40A C40 H40B 108.3
C41 C40 H40A 110.0
C41 C40 H40B 110.0
C40 C41 H41A 109.5
C40 C41 H41B 109.5
C40 C41 H41C 109.5
H41A C41 H41B 109.5
H41A C41 H41C 109.5
H41B C41 H41C 109.5
O2 C42 H42A 110.0
O2 C42 H42B 110.0
O2 C42 C43 108.56(16)
H42A C42 H42B 108.4
C43 C42 H42A 110.0
C43 C42 H42B 110.0
C42 C43 H43A 109.5
C42 C43 H43B 109.5
C42 C43 H43C 109.5
H43A C43 H43B 109.5
H43A C43 H43C 109.5
H43B C43 H43C 109.5
O5 C47 H47A 109.5
O5 C47 H47B 109.5
O5 C47 C48 110.8(5)
H47A C47 H47B 108.1
C48 C47 H47A 109.5
C48 C47 H47B 109.5
C47 C48 H48A 109.5
C47 C48 H48B 109.5
C47 C48 H48C 109.5
H48A C48 H48B 109.5
H48A C48 H48C 109.5
H48B C48 H48C 109.5
H48D C48 H48E 109.5
H48D C48 H48F 109.5
H48E C48 H48F 109.5
C46 C48 H48D 109.5
C46 C48 H48E 109.5
C46 C48 H48F 109.5
H50A C50 H50B 109.5
H50A C50 H50C 109.5
H50B C50 H50C 109.5
C49 C50 H50A 109.5
C49 C50 H50B 109.5
C49 C50 H50C 109.5
O7 C51 H51A 110.4
O7 C51 H51B 110.4
O7 C51 C52 106.58(16)
H51A C51 H51B 108.6
C52 C51 H51A 110.4
C52 C51 H51B 110.4
C51 C52 H52A 109.5
C51 C52 H52B 109.5
C51 C52 H52C 109.5
H52A C52 H52B 109.5
H52A C52 H52C 109.5
H52B C52 H52C 109.5
O9 C55 H55A 110.3
O9 C55 H55B 110.3
O9 C55 C56 106.86(18)
H55A C55 H55B 108.6
C56 C55 H55A 110.3
C56 C55 H55B 110.3
O4 C44 H44A 110.3
O4 C44 H44B 110.3
O4 C44 C45 107.11(19)
H44A C44 H44B 108.5
C45 C44 H44A 110.3
C45 C44 H44B 110.3
C44 C45 H45A 109.5
C44 C45 H45B 109.5
C44 C45 H45C 109.5
H45A C45 H45B 109.5
H45A C45 H45C 109.5
H45B C45 H45C 109.5
O5 C46 C48 107.8(3)
O5 C46 H46A 110.1
O5 C46 H46B 110.1
C48 C46 H46A 110.1
C48 C46 H46B 110.1
H46A C46 H46B 108.5
O6 C49 C50 111.2(2)
O6 C49 H49A 109.4
O6 C49 H49B 109.4
C50 C49 H49A 109.4
C50 C49 H49B 109.4
H49A C49 H49B 108.0
O8 C53 H53A 110.1
O8 C53 H53B 110.1
O8 C53 C54 107.82(19)
H53A C53 H53B 108.5
C54 C53 H53A 110.1
C54 C53 H53B 110.1
C53 C54 H54A 109.5
C53 C54 H54B 109.5
C53 C54 H54C 109.5
H54A C54 H54B 109.5
H54A C54 H54C 109.5
H54B C54 H54C 109.5
C55 C56 H56A 109.5
C55 C56 H56B 109.5
C55 C56 H56C 109.5
H56A C56 H56B 109.5
H56A C56 H56C 109.5
H56B C56 H56C 109.5

loop_
_geom_bond_atom_site_label_1
_geom_bond_atom_site_label_2
_geom_bond_distance
O1 C3 1.3741(18)
O1 C36 1.420(2)
O2 C13 1.3790(18)
O2 C42 1.434(2)
O3 C10 1.3830(19)
O3 C40 1.405(2)
O4 C20 1.381(2)
O4 C44 1.401(3)
O5 C17 1.381(2)
O5 C47 1.395(6)
O5 C46 1.445(4)
O6 C27 1.375(2)
O6 C49 1.369(3)
O7 C24 1.372(2)
O7 C51 1.425(2)
O8 C30 1.386(2)
O8 C53 1.414(2)
O9 C33 1.381(2)
O9 C55 1.419(2)
O10 C6 1.3943(19)
O10 C38 1.412(2)
C1 C2 1.396(2)
C1 C6 1.386(2)
C1 C35 1.517(2)
C2 H2 0.9400
C2 C3 1.391(2)
C3 C4 1.401(2)
C4 C5 1.391(2)
C4 C7 1.519(2)
C5 H5 0.9400
C5 C6 1.394(2)
C7 H7A 0.9800
C7 H7B 0.9800
C7 C8 1.516(2)
C8 C9 1.391(2)
C8 C13 1.399(2)
C9 H9 0.9400
C9 C10 1.400(2)
C10 C11 1.384(2)
C11 C12 1.395(2)
C11 C14 1.510(2)
C12 H12 0.9400
C12 C13 1.393(2)
C14 H14A 0.9800
C14 H14B 0.9800
C14 C15 1.528(2)
C15 C16 1.386(2)
C15 C20 1.388(2)
C16 H16 0.9400
C16 C17 1.387(3)
C17 C18 1.386(3)
C18 C19 1.401(3)
C18 C21 1.520(2)
C19 H19 0.9400
C19 C20 1.395(2)
C21 H21A 0.9800
C21 H21B 0.9800
C21 C22 1.516(2)
C22 C23 1.384(3)
C22 C27 1.395(3)
C23 H23 0.9400
C23 C24 1.396(2)
C24 C25 1.401(2)
C25 C26 1.385(3)
C25 C28 1.520(2)
C26 H26 0.9400
C26 C27 1.396(3)
C28 H28A 0.9800
C28 H28B 0.9800
C28 C29 1.513(2)
C29 C30 1.394(2)
C29 C34 1.392(2)
C30 C31 1.388(2)
C31 H31 0.9400
C31 C32 1.390(2)
C32 C33 1.395(2)
C32 C35 1.517(2)
C33 C34 1.384(2)
C34 H34 0.9400
C35 H35A 0.9800
C35 H35B 0.9800
C36 H36A 0.9800
C36 H36B 0.9800
C36 C37 1.505(3)
C37 H37A 0.9700
C37 H37B 0.9700
C37 H37C 0.9700
C38 H38A 0.9800
C38 H38B 0.9800
C38 C39 1.467(4)
C39 H39A 0.9700
C39 H39B 0.9700
C39 H39C 0.9700
C40 H40A 0.9800
C40 H40B 0.9800
C40 C41 1.487(3)
C41 H41A 0.9700
C41 H41B 0.9700
C41 H41C 0.9700
C42 H42A 0.9800
C42 H42B 0.9800
C42 C43 1.502(2)
C43 H43A 0.9700
C43 H43B 0.9700
C43 H43C 0.9700
C47 H47A 0.9800
C47 H47B 0.9800
C47 C48 1.476(7)
C48 H48A 0.9700
C48 H48B 0.9700
C48 H48C 0.9700
C48 H48D 0.9700
C48 H48E 0.9700
C48 H48F 0.9700
C48 C46 1.479(5)
C50 H50A 0.9700
C50 H50B 0.9700
C50 H50C 0.9700
C50 C49 1.475(4)
C51 H51A 0.9800
C51 H51B 0.9800
C51 C52 1.501(3)
C52 H52A 0.9700
C52 H52B 0.9700
C52 H52C 0.9700
C55 H55A 0.9800
C55 H55B 0.9800
C55 C56 1.502(3)
C44 H44A 0.9800
C44 H44B 0.9800
C44 C45 1.511(3)
C45 H45A 0.9700
C45 H45B 0.9700
C45 H45C 0.9700
C46 H46A 0.9800
C46 H46B 0.9800
C49 H49A 0.9800
C49 H49B 0.9800
C53 H53A 0.9800
C53 H53B 0.9800
C53 C54 1.491(3)
C54 H54A 0.9700
C54 H54B 0.9700
C54 H54C 0.9700
C56 H56A 0.9700
C56 H56B 0.9700
C56 H56C 0.9700
